data_2015405
loop_
_publ_author_name
'Piedad Cort\'es'
'Ana Mar\'ia Atria'
'Mar\'ia Teresa Garland'
'Ricardo Baggio'

_publ_section_title
;
 Three oxo complexes with a tetranuclear [Cu~4~(\m~2~-Cl)~6~(\m~4~-O)]
 unit
;
_journal_coeditor_code DN3008
_journal_issue 7
_journal_name_full 'Acta Crystallographica Section C'
_journal_page_first m311
_journal_page_last m314
_journal_paper_doi 10.1107/S0108270106021354
_journal_volume 62
_journal_year 2006
_chemical_formula_iupac '(C9 H9 N2) [Cu4 Cl7 O (C9 H8 N2)3], H2 O'
_chemical_formula_moiety 'C9 H9 N2 +, C27 H24 Cl7 Cu4 N6 O -, H2 O'
_chemical_formula_sum 'C36 H35 Cl7 Cu4 N8 O2'
_chemical_formula_weight 1114.03
_chemical_name_systematic
;
4-phenyl-1H-imidazolium
hexa-\m~2~-chloro-chloro-\m~4~-oxo-tris(4-phenyl-1H-imidazole-
\kN^1^)tetracopper(II) monohydrate
;
_space_group_IT_number 2
_symmetry_cell_setting triclinic
_symmetry_space_group_name_Hall '-P 1'
_symmetry_space_group_name_H-M 'P -1'
_atom_sites_solution_hydrogens geom
_atom_sites_solution_primary direct
_atom_sites_solution_secondary difmap
_audit_creation_method SHELXL-97
_cell_angle_alpha 97.707(6)
_cell_angle_beta 113.562(5)
_cell_angle_gamma 112.860(5)
_cell_formula_units_Z 2
_cell_length_a 12.394(3)
_cell_length_b 14.823(3)
_cell_length_c 14.924(3)
_cell_measurement_reflns_used 5240
_cell_measurement_temperature 297(2)
_cell_measurement_theta_max 27.84
_cell_measurement_theta_min 2.25
_cell_volume 2175.6(8)
_computing_cell_refinement 'SAINT-NT (Bruker 2000)'
_computing_data_collection 'SMART-NT (Bruker, 2001)'
_computing_data_reduction SAINT-NT
_computing_molecular_graphics 'XP in SHELXTL (Bruker, 2000)'
_computing_publication_material SHELXL97
_computing_structure_refinement 'SHELXL97 (Sheldrick, 1997)'
_computing_structure_solution 'SHELXS97 (Sheldrick, 1997)'
_diffrn_ambient_temperature 297(2)
_diffrn_measured_fraction_theta_full 0.980
_diffrn_measured_fraction_theta_max 0.979
_diffrn_measurement_device_type 'Bruker SMART CCD area-detector'
_diffrn_measurement_method '\f and \w scans'
_diffrn_radiation_monochromator graphite
_diffrn_radiation_source 'fine-focus sealed tube'
_diffrn_radiation_type MoK\a
_diffrn_radiation_wavelength 0.71073
_diffrn_reflns_av_R_equivalents 0.057
_diffrn_reflns_av_sigmaI/netI 0.103
_diffrn_reflns_limit_h_max 14
_diffrn_reflns_limit_h_min -15
_diffrn_reflns_limit_k_max 19
_diffrn_reflns_limit_k_min -19
_diffrn_reflns_limit_l_max 18
_diffrn_reflns_limit_l_min -17
_diffrn_reflns_number 22917
_diffrn_reflns_theta_full 25.00
_diffrn_reflns_theta_max 28.02
_diffrn_reflns_theta_min 1.58
_diffrn_standards_decay_% 0
_diffrn_standards_number 0
_exptl_absorpt_coefficient_mu 2.401
_exptl_absorpt_correction_T_max 0.66
_exptl_absorpt_correction_T_min 0.57
_exptl_absorpt_correction_type multi-scan
_exptl_absorpt_process_details '(SADABS; Sheldrick, 2001)'
_exptl_crystal_colour blue
_exptl_crystal_density_diffrn 1.701
_exptl_crystal_density_method 'not measured'
_exptl_crystal_description block
_exptl_crystal_F_000 1116
_exptl_crystal_size_max 0.25
_exptl_crystal_size_mid 0.19
_exptl_crystal_size_min 0.17
_refine_diff_density_max 0.353
_refine_diff_density_min -0.437
_refine_ls_extinction_method none
_refine_ls_goodness_of_fit_ref 0.975
_refine_ls_hydrogen_treatment constr
_refine_ls_matrix_type full
_refine_ls_number_parameters 517
_refine_ls_number_reflns 7542
_refine_ls_number_restraints 0
_refine_ls_restrained_S_all 0.975
_refine_ls_R_factor_all 0.0990
_refine_ls_R_factor_gt 0.0503
_refine_ls_shift/su_max 0.001
_refine_ls_shift/su_mean 0.000
_refine_ls_structure_factor_coef Fsqd
_refine_ls_weighting_details 'calc w=1/[\s^2^(Fo^2^)+(0.0156P)^2^] where P=(Fo^2^+2Fc^2^)/3'
_refine_ls_weighting_scheme calc
_refine_ls_wR_factor_gt 0.0577
_refine_ls_wR_factor_ref 0.0667
_reflns_number_gt 5466
_reflns_number_total 9092
_reflns_threshold_expression I>2\s(I)
_cod_data_source_file dn3008.cif
_cod_data_source_block I
_cod_original_sg_symbol_H-M P-1
_cod_database_code 2015405
_cod_database_fobs_code 2015405

loop_
_symmetry_equiv_pos_as_xyz
'x, y, z'
'-x, -y, -z'

loop_
_atom_site_type_symbol
_atom_site_label
_atom_site_fract_x
_atom_site_fract_y
_atom_site_fract_z
_atom_site_U_iso_or_equiv
_atom_site_adp_type
_atom_site_calc_flag
_atom_site_refinement_flags
_atom_site_occupancy
Cu Cu1 0.77808(6) 0.90319(4) 0.79700(4) 0.03643(17) Uani d . 1
Cu Cu2 0.98017(6) 0.96676(4) 0.71767(4) 0.03664(17) Uani d . 1
Cu Cu3 0.81222(6) 0.73106(4) 0.68913(4) 0.03595(17) Uani d . 1
Cu Cu4 0.67256(6) 0.84118(4) 0.55749(4) 0.03766(17) Uani d . 1
Cl Cl1 0.58992(16) 0.90048(13) 0.65430(11) 0.0764(5) Uani d . 1
Cl Cl2 0.85700(13) 0.95999(10) 0.54164(9) 0.0464(3) Uani d . 1
Cl Cl3 0.64755(13) 0.66407(9) 0.50742(9) 0.0410(3) Uani d . 1
Cl Cl4 0.98832(13) 1.05698(9) 0.86311(10) 0.0481(4) Uani d . 1
Cl Cl5 0.79907(16) 0.76009(10) 0.84133(10) 0.0595(4) Uani d . 1
Cl Cl6 1.04420(12) 0.82723(9) 0.71443(9) 0.0393(3) Uani d . 1
Cl Cl7 0.50716(13) 0.81194(10) 0.40215(9) 0.0469(3) Uani d . 1
O O1 0.8112(3) 0.8590(2) 0.6882(2) 0.0251(7) Uani d . 1
N N11 0.7364(4) 0.9408(3) 0.9023(3) 0.0420(11) Uani d . 1
N N12 1.1471(4) 1.0781(3) 0.7437(3) 0.0374(11) Uani d . 1
N N13 0.8085(4) 0.6003(3) 0.6925(3) 0.0364(11) Uani d . 1
N N21 0.7563(4) 1.0244(3) 1.0461(3) 0.0417(11) Uani d . 1
H H21 0.7880 1.0732 1.1027 0.050 Uiso calc R 1
N N22 1.3150(4) 1.1707(3) 0.7228(3) 0.0456(12) Uani d . 1
H H22 1.3748 1.1845 0.7037 0.055 Uiso calc R 1
N N23 0.7313(4) 0.4356(3) 0.6762(3) 0.0486(12) Uani d . 1
H H23 0.6761 0.3699 0.6524 0.058 Uiso calc R 1
C C11 0.8110(5) 1.0258(4) 0.9852(4) 0.0382(13) Uani d . 1
H H11 0.8924 1.0803 0.9995 0.046 Uiso calc R 1
C C12 1.2216(6) 1.0759(4) 0.7061(4) 0.0518(15) Uani d . 1
H H12 1.2122 1.0145 0.6704 0.062 Uiso calc R 1
C C13 0.7053(6) 0.5058(5) 0.6414(4) 0.0546(16) Uani d . 1
H H13 0.6228 0.4901 0.5866 0.066 Uiso calc R 1
C C21 0.6404(6) 0.9312(4) 1.0020(4) 0.0437(14) Uani d . 1
C C22 1.2981(5) 1.2404(4) 0.7751(4) 0.0460(14) Uani d . 1
C C23 0.8615(5) 0.4852(4) 0.7569(4) 0.0393(13) Uani d . 1
C C31 0.6291(5) 0.8805(4) 0.9124(4) 0.0447(14) Uani d . 1
H H31 0.5590 0.8149 0.8656 0.054 Uiso calc R 1
C C32 1.1961(6) 1.1845(4) 0.7890(4) 0.0518(15) Uani d . 1
H H32 1.1624 1.2121 0.8239 0.062 Uiso calc R 1
C C33 0.9061(5) 0.5843(4) 0.7638(4) 0.0444(14) Uani d . 1
H H33 0.9934 0.6371 0.8113 0.053 Uiso calc R 1
C C41 0.5540(5) 0.9029(4) 1.0484(4) 0.0468(14) Uani d . 1
C C42 1.3837(7) 1.3558(4) 0.8077(4) 0.0629(18) Uani d . 1
C C43 0.9209(6) 0.4286(5) 0.8126(5) 0.0604(17) Uani d . 1
C C51 0.5640(6) 0.9745(5) 1.1245(4) 0.0532(16) Uani d . 1
H H51 0.6267 1.0445 1.1470 0.064 Uiso calc R 1
C C52 1.4891(7) 1.4013(5) 0.7923(5) 0.079(2) Uani d . 1
H H52 1.5136 1.3603 0.7608 0.095 Uiso calc R 1
C C53 0.8643(6) 0.3233(5) 0.7823(5) 0.081(2) Uani d . 1
H H53 0.7797 0.2819 0.7236 0.097 Uiso calc R 1
C C61 0.4831(8) 0.9438(6) 1.1669(5) 0.081(2) Uani d . 1
H H61 0.4972 0.9928 1.2222 0.097 Uiso calc R 1
C C62 1.5603(6) 1.5075(5) 0.8228(5) 0.081(2) Uani d . 1
H H62 1.6331 1.5373 0.8117 0.097 Uiso calc R 1
C C63 0.9311(8) 0.2780(5) 0.8377(7) 0.096(3) Uani d . 1
H H63 0.8931 0.2058 0.8133 0.115 Uiso calc R 1
C C71 0.3838(8) 0.8460(8) 1.1322(6) 0.100(3) Uani d . 1
H H71 0.3262 0.8279 1.1596 0.120 Uiso calc R 1
C C72 1.5288(8) 1.5698(5) 0.8678(6) 0.102(3) Uani d . 1
H H72 1.5807 1.6419 0.8904 0.123 Uiso calc R 1
C C73 1.0518(8) 0.3346(7) 0.9278(6) 0.096(3) Uani d . 1
H H73 1.0918 0.3025 0.9688 0.115 Uiso calc R 1
C C81 0.3692(7) 0.7719(6) 1.0540(6) 0.104(3) Uani d . 1
H H81 0.3012 0.7033 1.0289 0.125 Uiso calc R 1
C C82 1.4201(9) 1.5259(5) 0.8798(6) 0.116(3) Uani d . 1
H H82 1.3922 1.5674 0.9062 0.140 Uiso calc R 1
C C83 1.1108(8) 0.4399(6) 0.9548(5) 0.119(3) Uani d . 1
H H83 1.1955 0.4818 1.0132 0.143 Uiso calc R 1
C C91 0.4543(7) 0.7994(5) 1.0136(5) 0.081(2) Uani d . 1
H H91 0.4455 0.7489 0.9628 0.098 Uiso calc R 1
C C92 1.3505(7) 1.4193(5) 0.8528(5) 0.103(3) Uani d . 1
H H92 1.2792 1.3900 0.8656 0.124 Uiso calc R 1
C C93 1.0447(8) 0.4841(5) 0.8954(6) 0.120(3) Uani d . 1
H H93 1.0881 0.5562 0.9135 0.144 Uiso calc R 1
N N14 1.0640(6) 0.7829(4) 0.4427(4) 0.0848(18) Uani d . 1
H H14 1.1342 0.8346 0.4502 0.102 Uiso calc R 1
N N24 0.8811(5) 0.6936(4) 0.4373(3) 0.0575(13) Uani d . 1
H H24 0.8084 0.6782 0.4401 0.069 Uiso calc R 1
C C14 0.9707(7) 0.7878(5) 0.4565(4) 0.0607(17) Uani d . 1
H H14A 0.9674 0.8484 0.4767 0.073 Uiso calc R 1
C C24 0.9175(8) 0.6243(6) 0.4127(5) 0.072(2) Uani d . 1
C C34 1.0316(8) 0.6797(6) 0.4139(5) 0.089(2) Uani d . 1
H H34 1.0813 0.6535 0.3979 0.107 Uiso calc R 1
C C44 0.8391(8) 0.5102(5) 0.3875(4) 0.072(2) Uani d . 1
C C54 0.7303(7) 0.4692(6) 0.3999(6) 0.096(3) Uani d . 1
H H54 0.7015 0.5120 0.4231 0.115 Uiso calc R 1
C C64 0.6609(8) 0.3612(6) 0.3774(5) 0.100(3) Uani d . 1
H H64 0.5874 0.3318 0.3876 0.120 Uiso calc R 1
C C74 0.7024(9) 0.3001(6) 0.3405(7) 0.111(3) Uani d . 1
H H74 0.6533 0.2283 0.3228 0.134 Uiso calc R 1
C C84 0.8063(9) 0.3374(6) 0.3293(6) 0.108(3) Uani d . 1
H H84 0.8347 0.2938 0.3073 0.129 Uiso calc R 1
C C94 0.8759(7) 0.4439(6) 0.3503(5) 0.096(2) Uani d . 1
H H94 0.9488 0.4708 0.3389 0.116 Uiso calc R 1
O O1WA 1.3172(9) 0.9019(6) 0.4661(8) 0.064(2) Uiso d P 0.50
O O1WB 1.3318(11) 0.9224(8) 0.5302(9) 0.065(4) Uiso d P 0.34
O O1WC 1.274(3) 0.8854(19) 0.401(2) 0.077(9) Uiso d P 0.16

loop_
_atom_site_aniso_label
_atom_site_aniso_U_11
_atom_site_aniso_U_22
_atom_site_aniso_U_33
_atom_site_aniso_U_12
_atom_site_aniso_U_13
_atom_site_aniso_U_23
Cu1 0.0476(4) 0.0379(4) 0.0331(4) 0.0229(3) 0.0264(4) 0.0111(3)
Cu2 0.0334(4) 0.0319(4) 0.0401(4) 0.0095(3) 0.0213(3) 0.0093(3)
Cu3 0.0444(4) 0.0299(4) 0.0394(4) 0.0218(3) 0.0212(4) 0.0146(3)
Cu4 0.0363(4) 0.0439(4) 0.0364(4) 0.0221(3) 0.0180(3) 0.0156(3)
Cl1 0.0773(13) 0.1352(15) 0.0539(10) 0.0804(12) 0.0375(10) 0.0303(10)
Cl2 0.0423(9) 0.0550(9) 0.0415(8) 0.0171(7) 0.0223(7) 0.0305(7)
Cl3 0.0416(9) 0.0346(8) 0.0384(8) 0.0203(7) 0.0123(7) 0.0076(6)
Cl4 0.0565(10) 0.0288(8) 0.0505(9) 0.0089(7) 0.0340(8) 0.0022(6)
Cl5 0.1042(13) 0.0453(9) 0.0554(9) 0.0405(9) 0.0548(10) 0.0282(7)
Cl6 0.0388(8) 0.0367(8) 0.0461(8) 0.0202(6) 0.0241(7) 0.0083(6)
Cl7 0.0420(9) 0.0569(9) 0.0414(8) 0.0258(7) 0.0166(7) 0.0228(7)
O1 0.0268(19) 0.0267(18) 0.0219(17) 0.0126(15) 0.0129(15) 0.0073(14)
N11 0.043(3) 0.055(3) 0.032(3) 0.023(2) 0.024(2) 0.011(2)
N12 0.033(3) 0.051(3) 0.045(3) 0.023(2) 0.030(2) 0.023(2)
N13 0.050(3) 0.015(2) 0.038(3) 0.018(2) 0.013(2) 0.011(2)
N21 0.043(3) 0.046(3) 0.029(3) 0.020(2) 0.016(2) 0.004(2)
N22 0.053(3) 0.062(3) 0.050(3) 0.033(3) 0.042(3) 0.028(3)
N23 0.046(3) 0.023(3) 0.068(3) 0.013(2) 0.024(3) 0.017(2)
C11 0.027(3) 0.037(3) 0.037(3) 0.009(3) 0.013(3) 0.002(3)
C12 0.068(5) 0.050(4) 0.033(3) 0.028(4) 0.023(3) 0.012(3)
C13 0.059(5) 0.064(4) 0.066(4) 0.041(4) 0.039(4) 0.034(4)
C21 0.061(4) 0.062(4) 0.032(3) 0.036(3) 0.035(3) 0.021(3)
C22 0.043(4) 0.052(4) 0.041(3) 0.016(3) 0.024(3) 0.021(3)
C23 0.027(3) 0.031(3) 0.048(3) 0.015(3) 0.007(3) 0.013(3)
C31 0.049(4) 0.046(4) 0.052(4) 0.026(3) 0.032(3) 0.019(3)
C32 0.072(5) 0.041(4) 0.068(4) 0.030(3) 0.053(4) 0.022(3)
C33 0.037(4) 0.034(3) 0.057(4) 0.022(3) 0.017(3) 0.008(3)
C41 0.042(4) 0.051(4) 0.038(3) 0.019(3) 0.013(3) 0.023(3)
C42 0.089(5) 0.037(4) 0.067(4) 0.019(4) 0.050(4) 0.030(3)
C43 0.058(5) 0.078(5) 0.061(4) 0.051(4) 0.020(4) 0.042(4)
C51 0.079(5) 0.085(4) 0.045(4) 0.056(4) 0.054(4) 0.034(3)
C52 0.077(5) 0.054(5) 0.096(5) 0.009(4) 0.055(5) 0.024(4)
C53 0.038(4) 0.056(4) 0.162(7) 0.032(4) 0.042(4) 0.069(5)
C61 0.093(7) 0.141(8) 0.068(5) 0.088(6) 0.056(5) 0.053(5)
C62 0.066(5) 0.065(5) 0.101(6) 0.007(4) 0.058(5) 0.027(4)
C63 0.090(6) 0.075(5) 0.183(9) 0.069(5) 0.083(7) 0.079(6)
C71 0.069(6) 0.202(11) 0.100(7) 0.090(7) 0.062(6) 0.107(8)
C72 0.110(7) 0.055(5) 0.156(8) 0.022(5) 0.094(7) 0.042(5)
C73 0.092(7) 0.136(8) 0.124(7) 0.086(7) 0.062(6) 0.100(7)
C81 0.078(6) 0.095(6) 0.133(8) 0.017(5) 0.070(6) 0.039(6)
C82 0.137(8) 0.045(5) 0.154(8) 0.030(5) 0.082(7) 0.010(5)
C83 0.113(7) 0.094(6) 0.087(6) 0.067(6) -0.017(5) 0.017(5)
C91 0.083(6) 0.064(5) 0.107(6) 0.022(4) 0.070(5) 0.025(4)
C92 0.125(7) 0.041(5) 0.148(7) 0.028(5) 0.090(6) 0.013(5)
C93 0.103(7) 0.068(5) 0.125(7) 0.055(5) -0.010(6) 0.025(5)
N14 0.083(5) 0.075(5) 0.102(5) 0.031(4) 0.060(4) 0.025(4)
N24 0.060(4) 0.054(3) 0.057(3) 0.024(3) 0.034(3) 0.014(3)
C14 0.059(5) 0.056(5) 0.052(4) 0.021(4) 0.023(4) 0.013(3)
C24 0.086(6) 0.091(6) 0.058(4) 0.064(5) 0.036(4) 0.011(4)
C34 0.089(6) 0.094(6) 0.116(6) 0.056(5) 0.073(6) 0.016(5)
C44 0.090(6) 0.067(5) 0.052(4) 0.043(5) 0.033(4) -0.007(3)
C54 0.085(6) 0.078(6) 0.146(7) 0.053(5) 0.069(6) 0.018(5)
C64 0.115(7) 0.085(6) 0.121(7) 0.040(6) 0.084(6) 0.032(5)
C74 0.098(8) 0.077(6) 0.151(8) 0.049(6) 0.057(7) 0.011(5)
C84 0.093(7) 0.065(6) 0.140(7) 0.053(5) 0.034(6) -0.006(5)
C94 0.092(6) 0.096(6) 0.122(7) 0.043(5) 0.079(6) 0.015(5)

loop_
_atom_type_symbol
_atom_type_description
_atom_type_scat_dispersion_real
_atom_type_scat_dispersion_imag
_atom_type_scat_source
C C 0.0033 0.0016 'International Tables Vol C Tables 4.2.6.8 and 6.1.1.4'
H H 0.0000 0.0000 'International Tables Vol C Tables 4.2.6.8 and 6.1.1.4'
N N 0.0061 0.0033 'International Tables Vol C Tables 4.2.6.8 and 6.1.1.4'
O O 0.0106 0.0060 'International Tables Vol C Tables 4.2.6.8 and 6.1.1.4'
Cl Cl 0.1484 0.1585 'International Tables Vol C Tables 4.2.6.8 and 6.1.1.4'
Cu Cu 0.3201 1.2651 'International Tables Vol C Tables 4.2.6.8 and 6.1.1.4'

loop_
_geom_angle_atom_site_label_1
_geom_angle_atom_site_label_2
_geom_angle_atom_site_label_3
_geom_angle
N11 Cu1 O1 177.06(16)
N11 Cu1 Cl5 94.89(12)
O1 Cu1 Cl5 83.92(8)
N11 Cu1 Cl4 97.77(14)
O1 Cu1 Cl4 85.17(9)
Cl5 Cu1 Cl4 113.91(6)
N11 Cu1 Cl1 95.82(13)
O1 Cu1 Cl1 82.87(9)
Cl5 Cu1 Cl1 128.60(6)
Cl4 Cu1 Cl1 114.12(6)
O1 Cu2 N12 177.61(14)
O1 Cu2 Cl4 87.07(8)
N12 Cu2 Cl4 93.09(13)
O1 Cu2 Cl2 84.42(9)
N12 Cu2 Cl2 93.56(12)
Cl4 Cu2 Cl2 125.31(5)
O1 Cu2 Cl6 84.65(8)
N12 Cu2 Cl6 97.24(12)
Cl4 Cu2 Cl6 123.41(5)
Cl2 Cu2 Cl6 109.40(5)
O1 Cu3 N13 177.67(14)
O1 Cu3 Cl5 85.58(8)
N13 Cu3 Cl5 92.48(11)
O1 Cu3 Cl3 85.73(9)
N13 Cu3 Cl3 94.69(12)
Cl5 Cu3 Cl3 133.12(6)
O1 Cu3 Cl6 84.27(9)
N13 Cu3 Cl6 97.72(13)
Cl5 Cu3 Cl6 114.59(5)
Cl3 Cu3 Cl6 110.20(5)
O1 Cu4 Cl7 177.16(9)
O1 Cu4 Cl1 85.71(9)
Cl7 Cu4 Cl1 95.61(6)
O1 Cu4 Cl2 84.42(9)
Cl7 Cu4 Cl2 96.98(5)
Cl1 Cu4 Cl2 121.59(6)
O1 Cu4 Cl3 83.13(8)
Cl7 Cu4 Cl3 94.08(5)
Cl1 Cu4 Cl3 127.48(6)
Cl2 Cu4 Cl3 108.12(5)
Cu4 Cl1 Cu1 81.99(5)
Cu4 Cl2 Cu2 80.49(4)
Cu3 Cl3 Cu4 79.76(4)
Cu2 Cl4 Cu1 81.02(4)
Cu3 Cl5 Cu1 81.89(4)
Cu2 Cl6 Cu3 78.54(4)
Cu2 O1 Cu3 112.23(13)
Cu2 O1 Cu4 109.75(13)
Cu3 O1 Cu4 110.75(13)
Cu2 O1 Cu1 106.73(13)
Cu3 O1 Cu1 107.94(12)
Cu4 O1 Cu1 109.32(13)
C11 N11 C31 105.3(4)
C11 N11 Cu1 127.4(4)
C31 N11 Cu1 127.0(4)
C12 N12 C32 103.7(4)
C12 N12 Cu2 128.7(4)
C32 N12 Cu2 126.1(3)
C13 N13 C33 102.6(4)
C13 N13 Cu3 128.4(4)
C33 N13 Cu3 127.9(4)
C11 N21 C21 107.2(4)
C11 N21 H21 126.4
C21 N21 H21 126.4
C12 N22 C22 107.2(5)
C12 N22 H22 126.4
C22 N22 H22 126.4
C13 N23 C23 108.4(4)
C13 N23 H23 125.8
C23 N23 H23 125.8
N11 C11 N21 112.1(4)
N11 C11 H11 123.9
N21 C11 H11 123.9
N12 C12 N22 113.3(5)
N12 C12 H12 123.4
N22 C12 H12 123.4
N13 C13 N23 112.6(5)
N13 C13 H13 123.7
N23 C13 H13 123.7
N21 C21 C31 105.8(4)
N21 C21 C41 122.2(5)
C31 C21 C41 132.1(5)
C32 C22 N22 105.6(5)
C32 C22 C42 131.2(5)
N22 C22 C42 123.2(5)
C33 C23 N23 103.9(4)
C33 C23 C43 134.3(5)
N23 C23 C43 121.8(5)
N11 C31 C21 109.6(5)
N11 C31 H31 125.2
C21 C31 H31 125.2
C22 C32 N12 110.2(4)
C22 C32 H32 124.9
N12 C32 H32 124.9
C23 C33 N13 112.5(5)
C23 C33 H33 123.8
N13 C33 H33 123.8
C51 C41 C91 117.7(5)
C51 C41 C21 122.8(5)
C91 C41 C21 119.5(5)
C52 C42 C92 117.5(6)
C52 C42 C22 124.2(6)
C92 C42 C22 118.2(6)
C93 C43 C53 117.3(5)
C93 C43 C23 117.7(6)
C53 C43 C23 124.8(6)
C61 C51 C41 120.6(6)
C61 C51 H51 119.7
C41 C51 H51 119.7
C42 C52 C62 120.4(6)
C42 C52 H52 119.8
C62 C52 H52 119.8
C43 C53 C63 120.1(7)
C43 C53 H53 119.9
C63 C53 H53 119.9
C71 C61 C51 122.6(7)
C71 C61 H61 118.7
C51 C61 H61 118.7
C72 C62 C52 122.2(7)
C72 C62 H62 118.9
C52 C62 H62 118.9
C53 C63 C73 122.4(7)
C53 C63 H63 118.8
C73 C63 H63 118.8
C61 C71 C81 118.2(7)
C61 C71 H71 120.9
C81 C71 H71 120.9
C62 C72 C82 118.5(7)
C62 C72 H72 120.8
C82 C72 H72 120.8
C83 C73 C63 116.9(6)
C83 C73 H73 121.5
C63 C73 H73 121.5
C91 C81 C71 120.5(7)
C91 C81 H81 119.8
C71 C81 H81 119.8
C72 C82 C92 119.8(7)
C72 C82 H82 120.1
C92 C82 H82 120.1
C73 C83 C93 119.6(7)
C73 C83 H83 120.2
C93 C83 H83 120.2
C81 C91 C41 120.3(6)
C81 C91 H91 119.9
C41 C91 H91 119.9
C42 C92 C82 121.5(7)
C42 C92 H92 119.3
C82 C92 H92 119.3
C43 C93 C83 123.2(7)
C43 C93 H93 118.4
C83 C93 H93 118.4
C14 N14 C34 107.6(6)
C14 N14 H14 126.2
C34 N14 H14 126.2
C14 N24 C24 110.9(6)
C14 N24 H24 124.5
C24 N24 H24 124.5
N14 C14 N24 108.4(6)
N14 C14 H14A 125.8
N24 C14 H14A 125.8
C34 C24 N24 104.9(7)
C34 C24 C44 130.1(7)
N24 C24 C44 125.0(7)
C24 C34 N14 108.1(6)
C24 C34 H34 125.9
N14 C34 H34 125.9
C54 C44 C94 118.4(7)
C54 C44 C24 121.1(6)
C94 C44 C24 120.5(7)
C44 C54 C64 119.2(6)
C44 C54 H54 120.4
C64 C54 H54 120.4
C74 C64 C54 119.3(7)
C74 C64 H64 120.4
C54 C64 H64 120.4
C84 C74 C64 122.6(8)
C84 C74 H74 118.7
C64 C74 H74 118.7
C74 C84 C94 119.2(7)
C74 C84 H84 120.4
C94 C84 H84 120.4
C44 C94 C84 121.3(7)
C44 C94 H94 119.4
C84 C94 H94 119.4

loop_
_geom_bond_atom_site_label_1
_geom_bond_atom_site_label_2
_geom_bond_distance
_geom_bond_publ_flag
Cu1 O1 1.921(3) y
Cu2 O1 1.899(3) y
Cu3 O1 1.903(3) y
Cu4 O1 1.913(3) y
Cu1 Cu2 3.0658(10) y
Cu1 Cu3 3.0923(9) y
Cu1 Cu4 3.1272(10) y
Cu2 Cu3 3.1563(10) y
Cu2 Cu4 3.1179(11) y
Cu3 Cu4 3.1394(9) y
Cu1 N11 1.920(4) ?
Cu2 N12 1.921(4) ?
Cu3 N13 1.929(3) ?
Cu1 Cl5 2.3816(14) ?
Cu1 Cl4 2.3846(15) ?
Cu1 Cl1 2.4310(16) ?
Cu2 Cl4 2.3347(13) ?
Cu2 Cl2 2.4179(14) ?
Cu2 Cl6 2.4878(13) ?
Cu3 Cl5 2.3366(14) ?
Cu3 Cl3 2.4049(14) ?
Cu3 Cl6 2.4988(15) ?
Cu4 Cl7 2.2373(14) ?
Cu4 Cl1 2.3347(14) ?
Cu4 Cl2 2.4081(14) ?
Cu4 Cl3 2.4906(13) ?
N11 C11 1.316(5) ?
N11 C31 1.365(6) ?
N12 C12 1.265(6) ?
N12 C32 1.397(5) ?
N13 C13 1.313(6) ?
N13 C33 1.384(5) ?
N21 C11 1.332(5) ?
N21 C21 1.366(6) ?
N21 H21 0.8600 ?
N22 C12 1.338(6) ?
N22 C22 1.343(5) ?
N22 H22 0.8600 ?
N23 C13 1.314(5) ?
N23 C23 1.371(6) ?
N23 H23 0.8600 ?
C11 H11 0.9300 ?
C12 H12 0.9300 ?
C13 H13 0.9300 ?
C21 C31 1.367(6) ?
C21 C41 1.457(6) ?
C22 C32 1.330(6) ?
C22 C42 1.497(7) ?
C23 C33 1.325(5) ?
C23 C43 1.455(6) ?
C31 H31 0.9300 ?
C32 H32 0.9300 ?
C33 H33 0.9300 ?
C41 C51 1.376(6) ?
C41 C91 1.397(7) ?
C42 C52 1.345(7) ?
C42 C92 1.364(7) ?
C43 C93 1.338(8) ?
C43 C53 1.356(7) ?
C51 C61 1.357(7) ?
C51 H51 0.9300 ?
C52 C62 1.368(7) ?
C52 H52 0.9300 ?
C53 C63 1.361(7) ?
C53 H53 0.9300 ?
C61 C71 1.337(9) ?
C61 H61 0.9300 ?
C62 C72 1.334(7) ?
C62 H62 0.9300 ?
C63 C73 1.365(9) ?
C63 H63 0.9300 ?
C71 C81 1.390(9) ?
C71 H71 0.9300 ?
C72 C82 1.346(9) ?
C72 H72 0.9300 ?
C73 C83 1.357(8) ?
C73 H73 0.9300 ?
C81 C91 1.372(8) ?
C81 H81 0.9300 ?
C82 C92 1.376(8) ?
C82 H82 0.9300 ?
C83 C93 1.370(7) ?
C83 H83 0.9300 ?
C91 H91 0.9300 ?
C92 H92 0.9300 ?
C93 H93 0.9300 ?
N14 C14 1.279(6) ?
N14 C34 1.376(7) ?
N14 H14 0.8600 ?
N24 C14 1.304(6) ?
N24 C24 1.336(6) ?
N24 H24 0.8600 ?
C14 H14A 0.9300 ?
C24 C34 1.323(8) ?
C24 C44 1.484(8) ?
C34 H34 0.9300 ?
C44 C54 1.347(8) ?
C44 C94 1.374(7) ?
C54 C64 1.404(8) ?
C54 H54 0.9300 ?
C64 C74 1.356(8) ?
C64 H64 0.9300 ?
C74 C84 1.280(9) ?
C74 H74 0.9300 ?
C84 C94 1.387(8) ?
C84 H84 0.9300 ?
C94 H94 0.9300 ?

loop_
_geom_hbond_atom_site_label_D
_geom_hbond_atom_site_label_H
_geom_hbond_atom_site_label_A
_geom_hbond_site_symmetry_A
_geom_hbond_distance_DH
_geom_hbond_distance_HA
_geom_hbond_distance_DA
_geom_hbond_angle_DHA
N21 H21 Cl6 2_777 0.86 2.44 3.213(4) 150.0
N22 H22 Cl7 2_776 0.86 2.54 3.373(4) 163.6
N23 H23 Cl7 2_666 0.86 2.50 3.351(4) 169.3
N14 H14 O1WA . 0.86 1.99 2.782(10) 153.6
N14 H14 O1WB . 0.86 1.97 2.734(13) 147.2
N14 H14 O1WC . 0.86 2.06 2.82(3) 146.3
N24 H24 Cl3 . 0.86 2.52 3.351(5) 162.1
